data_4109708
loop_
_publ_author_name
'Pierre-Luc T. Boudreault'
'Salem Wakim'
'Nicolas Blouin'
'Michel Simard'
'Christian Tessier'
'Ye Tao'
'Mario Leclerc'

_publ_contact_author_address
;      
      Canada Research Chair on Electroactive and Photoactive Polymers
      D\'epartement de Chimie
      Universit\'e Laval
      Qu\'ebec, Canada
      G1K 7P4
;
_publ_contact_author_email mario.leclerc@chm.ulaval.ca
_publ_contact_author_fax '418 656-7916'
_publ_contact_author_name 'Dr. Mario Leclerc'
_publ_contact_author_phone '418 656-5140'
_publ_section_title
;
 Synthesis, Characterization, and Application of Indolo[3,2-b]carbazole
 Semiconductors
;
_journal_name_full 'Journal of the American Chemical Society'
_journal_page_first 9125
_journal_page_last 9136
_journal_paper_doi 10.1021/ja071923y
_journal_volume 129
_journal_year 2007
_chemical_formula_moiety 'C34 H44 N2'
_chemical_formula_sum 'C34 H44 N2'
_chemical_formula_weight 480.71
_chemical_name_systematic
; 
 ? 
;
_space_group_IT_number 14
_symmetry_cell_setting monoclinic
_symmetry_space_group_name_Hall '-P 2ybc'
_symmetry_space_group_name_H-M 'P 1 21/c 1'
_atom_sites_solution_hydrogens geom
_atom_sites_solution_primary direct
_atom_sites_solution_secondary difmap
_audit_creation_method SHELXL-97
_cell_angle_alpha 90.00
_cell_angle_beta 96.9200(10)
_cell_angle_gamma 90.00
_cell_formula_units_Z 2
_cell_length_a 15.2682(9)
_cell_length_b 5.2745(3)
_cell_length_c 17.6381(10)
_cell_measurement_reflns_used 6734
_cell_measurement_temperature 200(2)
_cell_measurement_theta_max 28.02
_cell_measurement_theta_min 2.33
_cell_volume 1410.09(14)
_computing_cell_refinement 'APEX 2 (Bruker, 2003a)'
_computing_data_collection 'APEX 2 (Bruker, 2003a)'
_computing_data_reduction 'SAINT (Bruker, 2003b)'
_computing_molecular_graphics 'SHELXTL (Bruker, 2001a)'
_computing_publication_material 'SHELXTL (Bruker, 2001a)'
_computing_structure_refinement 'SHELXL-97 (Sheldrick, 1997)'
_computing_structure_solution 'SHELXS-97 (Sheldrick, 1990)'
_diffrn_ambient_temperature 200(2)
_diffrn_measured_fraction_theta_full 0.999
_diffrn_measured_fraction_theta_max 0.999
_diffrn_measurement_device_type 'Bruker Smart APEX II CCD'
_diffrn_measurement_method \w
_diffrn_radiation_monochromator graphite
_diffrn_radiation_source 'fine-focus sealed tube'
_diffrn_radiation_type MoK\a
_diffrn_radiation_wavelength 0.71073
_diffrn_reflns_av_R_equivalents 0.0196
_diffrn_reflns_av_sigmaI/netI 0.0141
_diffrn_reflns_limit_h_max 18
_diffrn_reflns_limit_h_min -18
_diffrn_reflns_limit_k_max 6
_diffrn_reflns_limit_k_min -6
_diffrn_reflns_limit_l_max 21
_diffrn_reflns_limit_l_min -21
_diffrn_reflns_number 14266
_diffrn_reflns_theta_full 26.00
_diffrn_reflns_theta_max 26.00
_diffrn_reflns_theta_min 2.33
_diffrn_standards_decay_% 0
_exptl_absorpt_coefficient_mu 0.065
_exptl_absorpt_correction_T_max 0.9935
_exptl_absorpt_correction_T_min 0.9736
_exptl_absorpt_correction_type integration
_exptl_absorpt_process_details 'XPREP (Bruker, 2005)'
_exptl_crystal_colour colorless
_exptl_crystal_density_diffrn 1.132
_exptl_crystal_description plate
_exptl_crystal_F_000 524
_exptl_crystal_size_max 0.37
_exptl_crystal_size_mid 0.21
_exptl_crystal_size_min 0.10
_refine_diff_density_max 0.173
_refine_diff_density_min -0.168
_refine_diff_density_rms 0.032
_refine_ls_extinction_method none
_refine_ls_goodness_of_fit_ref 1.634
_refine_ls_hydrogen_treatment constr
_refine_ls_matrix_type full
_refine_ls_number_parameters 164
_refine_ls_number_reflns 2770
_refine_ls_number_restraints 0
_refine_ls_restrained_S_all 1.634
_refine_ls_R_factor_all 0.0441
_refine_ls_R_factor_gt 0.0375
_refine_ls_shift/su_max 0.000
_refine_ls_shift/su_mean 0.000
_refine_ls_structure_factor_coef Fsqd
_refine_ls_weighting_details 'calc w=1/[\s^2^(Fo^2^)+(0.0568P)^2^+0.0000P] where P=(Fo^2^+2Fc^2^)/3'
_refine_ls_weighting_scheme calc
_refine_ls_wR_factor_gt 0.1172
_refine_ls_wR_factor_ref 0.1229
_reflns_number_gt 2383
_reflns_number_total 2770
_reflns_threshold_expression >2sigma(I)
_cod_data_source_file ja071923ysi20070524_092344_2.cif
_cod_data_source_block OIND
_cod_original_sg_symbol_H-M 'P 21/c'
_cod_database_code 4109708

loop_
_symmetry_equiv_pos_as_xyz
'x, y, z'
'-x, y+1/2, -z+1/2'
'-x, -y, -z'
'x, -y-1/2, z-1/2'

loop_
_atom_site_label
_atom_site_type_symbol
_atom_site_fract_x
_atom_site_fract_y
_atom_site_fract_z
_atom_site_U_iso_or_equiv
_atom_site_adp_type
_atom_site_occupancy
_atom_site_symmetry_multiplicity
_atom_site_calc_flag
_atom_site_refinement_flags
C1 C 0.42239(7) 0.4204(2) 0.27740(6) 0.0381(3) Uani 1 1 d .
H1 H 0.4594 0.2782 0.2721 0.046 Uiso 1 1 calc R
C2 C 0.36695(8) 0.5100(2) 0.21562(6) 0.0447(3) Uani 1 1 d .
H2 H 0.3650 0.4269 0.1677 0.054 Uiso 1 1 calc R
C3 C 0.31384(8) 0.7209(3) 0.22283(7) 0.0469(3) Uani 1 1 d .
H3 H 0.2774 0.7818 0.1791 0.056 Uiso 1 1 calc R
C4 C 0.31260(7) 0.8441(2) 0.29170(6) 0.0426(3) Uani 1 1 d .
H4 H 0.2760 0.9877 0.2960 0.051 Uiso 1 1 calc R
N5 N 0.37632(5) 0.83091(16) 0.42982(5) 0.0347(2) Uani 1 1 d .
C6 C 0.46673(6) 0.68403(19) 0.54993(6) 0.0321(3) Uani 1 1 d .
H6 H 0.4445 0.8048 0.5827 0.038 Uiso 1 1 calc R
C7 C 0.36704(6) 0.7506(2) 0.35487(6) 0.0338(3) Uani 1 1 d .
C8 C 0.43845(6) 0.67712(18) 0.47231(6) 0.0311(3) Uani 1 1 d .
C9 C 0.47011(6) 0.49699(19) 0.42257(5) 0.0306(3) Uani 1 1 d .
C10 C 0.42324(7) 0.5420(2) 0.34778(6) 0.0324(3) Uani 1 1 d .
C11 C 0.33167(7) 1.04484(19) 0.46052(6) 0.0350(3) Uani 1 1 d .
H11A H 0.3172 1.1707 0.4193 0.042 Uiso 1 1 calc R
H11B H 0.3729 1.1267 0.5008 0.042 Uiso 1 1 calc R
C12 C 0.24742(7) 0.9765(2) 0.49394(6) 0.0369(3) Uani 1 1 d .
H12A H 0.2604 0.8446 0.5336 0.044 Uiso 1 1 calc R
H12B H 0.2038 0.9065 0.4533 0.044 Uiso 1 1 calc R
C13 C 0.20888(7) 1.2089(2) 0.52883(6) 0.0362(3) Uani 1 1 d .
H13A H 0.2530 1.2754 0.5698 0.043 Uiso 1 1 calc R
H13B H 0.1987 1.3416 0.4890 0.043 Uiso 1 1 calc R
C14 C 0.12295(7) 1.1625(2) 0.56210(7) 0.0403(3) Uani 1 1 d .
H14A H 0.0787 1.0947 0.5215 0.048 Uiso 1 1 calc R
H14B H 0.1330 1.0325 0.6027 0.048 Uiso 1 1 calc R
C15 C 0.08627(7) 1.3998(2) 0.59521(6) 0.0394(3) Uani 1 1 d .
H15A H 0.0812 1.5336 0.5556 0.047 Uiso 1 1 calc R
H15B H 0.1291 1.4596 0.6381 0.047 Uiso 1 1 calc R
C16 C -0.00297(7) 1.3677(2) 0.62384(6) 0.0395(3) Uani 1 1 d .
H16A H -0.0464 1.3124 0.5808 0.047 Uiso 1 1 calc R
H16B H 0.0015 1.2320 0.6629 0.047 Uiso 1 1 calc R
C17 C -0.03649(9) 1.6051(2) 0.65783(8) 0.0514(3) Uani 1 1 d .
H17A H -0.0417 1.7396 0.6184 0.062 Uiso 1 1 calc R
H17B H 0.0077 1.6621 0.7001 0.062 Uiso 1 1 calc R
C18 C -0.12471(9) 1.5768(3) 0.68817(8) 0.0626(4) Uani 1 1 d .
H18A H -0.1697 1.5267 0.6465 0.094 Uiso 1 1 calc R
H18B H -0.1414 1.7388 0.7096 0.094 Uiso 1 1 calc R
H18C H -0.1201 1.4466 0.7281 0.094 Uiso 1 1 calc R

loop_
_atom_site_aniso_label
_atom_site_aniso_U_11
_atom_site_aniso_U_22
_atom_site_aniso_U_33
_atom_site_aniso_U_23
_atom_site_aniso_U_13
_atom_site_aniso_U_12
C1 0.0393(6) 0.0410(6) 0.0351(6) 0.0002(4) 0.0089(5) -0.0051(5)
C2 0.0470(7) 0.0557(7) 0.0314(6) 0.0012(5) 0.0048(5) -0.0101(6)
C3 0.0426(6) 0.0598(8) 0.0370(6) 0.0112(5) -0.0013(5) -0.0035(6)
C4 0.0356(6) 0.0495(7) 0.0423(7) 0.0097(5) 0.0035(5) 0.0017(5)
N5 0.0321(5) 0.0364(5) 0.0361(5) 0.0026(4) 0.0061(4) 0.0062(4)
C6 0.0305(5) 0.0336(6) 0.0336(6) -0.0014(4) 0.0099(4) 0.0015(4)
C7 0.0297(5) 0.0377(5) 0.0347(6) 0.0046(4) 0.0070(4) -0.0036(4)
C8 0.0266(5) 0.0324(5) 0.0354(6) 0.0031(4) 0.0082(4) -0.0004(4)
C9 0.0274(5) 0.0343(5) 0.0313(5) 0.0009(4) 0.0085(4) -0.0031(4)
C10 0.0294(5) 0.0361(6) 0.0328(6) 0.0040(4) 0.0081(4) -0.0039(4)
C11 0.0321(6) 0.0323(6) 0.0416(6) 0.0029(4) 0.0088(4) 0.0032(4)
C12 0.0342(6) 0.0345(6) 0.0432(6) -0.0008(5) 0.0097(5) -0.0017(5)
C13 0.0346(6) 0.0360(6) 0.0389(6) -0.0009(4) 0.0085(5) -0.0009(4)
C14 0.0403(6) 0.0374(6) 0.0455(7) -0.0039(5) 0.0145(5) -0.0032(5)
C15 0.0390(6) 0.0380(6) 0.0426(6) -0.0038(5) 0.0109(5) -0.0029(5)
C16 0.0389(6) 0.0425(6) 0.0381(6) -0.0034(5) 0.0091(5) -0.0013(5)
C17 0.0494(7) 0.0511(7) 0.0560(8) -0.0115(6) 0.0161(6) 0.0037(6)
C18 0.0472(8) 0.0849(10) 0.0573(8) -0.0070(7) 0.0132(6) 0.0172(7)

loop_
_atom_type_symbol
_atom_type_description
_atom_type_scat_dispersion_real
_atom_type_scat_dispersion_imag
_atom_type_scat_source
C C 0.0033 0.0016 'International Tables Vol C Tables 4.2.6.8 and 6.1.1.4'
H H 0.0000 0.0000 'International Tables Vol C Tables 4.2.6.8 and 6.1.1.4'
N N 0.0061 0.0033 'International Tables Vol C Tables 4.2.6.8 and 6.1.1.4'

loop_
_geom_angle_atom_site_label_1
_geom_angle_atom_site_label_2
_geom_angle_atom_site_label_3
_geom_angle
_geom_angle_site_symmetry_1
_geom_angle_site_symmetry_3
C2 C1 C10 118.93(11) . .
C2 C1 H1 120.5 . .
C10 C1 H1 120.5 . .
C1 C2 C3 120.70(11) . .
C1 C2 H2 119.7 . .
C3 C2 H2 119.7 . .
C4 C3 C2 121.80(11) . .
C4 C3 H3 119.1 . .
C2 C3 H3 119.1 . .
C3 C4 C7 117.77(11) . .
C3 C4 H4 121.1 . .
C7 C4 H4 121.1 . .
C7 N5 C8 108.72(8) . .
C7 N5 C11 126.57(8) . .
C8 N5 C11 124.68(8) . .
C8 C6 C9 116.33(9) . 3_666
C8 C6 H6 121.8 . .
C9 C6 H6 121.8 3_666 .
N5 C7 C4 129.69(10) . .
N5 C7 C10 109.34(9) . .
C4 C7 C10 120.97(10) . .
C6 C8 N5 128.75(9) . .
C6 C8 C9 122.72(9) . .
N5 C8 C9 108.52(9) . .
C6 C9 C8 120.95(9) 3_666 .
C6 C9 C10 132.33(9) 3_666 .
C8 C9 C10 106.70(9) . .
C1 C10 C7 119.79(10) . .
C1 C10 C9 133.48(10) . .
C7 C10 C9 106.70(9) . .
N5 C11 C12 114.58(8) . .
N5 C11 H11A 108.6 . .
C12 C11 H11A 108.6 . .
N5 C11 H11B 108.6 . .
C12 C11 H11B 108.6 . .
H11A C11 H11B 107.6 . .
C11 C12 C13 110.60(8) . .
C11 C12 H12A 109.5 . .
C13 C12 H12A 109.5 . .
C11 C12 H12B 109.5 . .
C13 C12 H12B 109.5 . .
H12A C12 H12B 108.1 . .
C14 C13 C12 114.85(9) . .
C14 C13 H13A 108.6 . .
C12 C13 H13A 108.6 . .
C14 C13 H13B 108.6 . .
C12 C13 H13B 108.6 . .
H13A C13 H13B 107.5 . .
C15 C14 C13 113.07(9) . .
C15 C14 H14A 109.0 . .
C13 C14 H14A 109.0 . .
C15 C14 H14B 109.0 . .
C13 C14 H14B 109.0 . .
H14A C14 H14B 107.8 . .
C14 C15 C16 115.09(9) . .
C14 C15 H15A 108.5 . .
C16 C15 H15A 108.5 . .
C14 C15 H15B 108.5 . .
C16 C15 H15B 108.5 . .
H15A C15 H15B 107.5 . .
C17 C16 C15 113.69(9) . .
C17 C16 H16A 108.8 . .
C15 C16 H16A 108.8 . .
C17 C16 H16B 108.8 . .
C15 C16 H16B 108.8 . .
H16A C16 H16B 107.7 . .
C16 C17 C18 114.73(11) . .
C16 C17 H17A 108.6 . .
C18 C17 H17A 108.6 . .
C16 C17 H17B 108.6 . .
C18 C17 H17B 108.6 . .
H17A C17 H17B 107.6 . .
C17 C18 H18A 109.5 . .
C17 C18 H18B 109.5 . .
H18A C18 H18B 109.5 . .
C17 C18 H18C 109.5 . .
H18A C18 H18C 109.5 . .
H18B C18 H18C 109.5 . .

loop_
_geom_bond_atom_site_label_1
_geom_bond_atom_site_label_2
_geom_bond_distance
_geom_bond_site_symmetry_2
C1 C2 1.3804(15) .
C1 C10 1.3960(15) .
C1 H1 0.9500 .
C2 C3 1.3913(18) .
C2 H2 0.9500 .
C3 C4 1.3798(17) .
C3 H3 0.9500 .
C4 C7 1.3973(15) .
C4 H4 0.9500 .
N5 C7 1.3791(14) .
N5 C8 1.3958(12) .
N5 C11 1.4560(13) .
C6 C8 1.3854(14) .
C6 C9 1.4016(14) 3_666
C6 H6 0.9500 .
C7 C10 1.4103(15) .
C8 C9 1.4171(13) .
C9 C6 1.4016(14) 3_666
C9 C10 1.4425(14) .
C11 C12 1.5215(14) .
C11 H11A 0.9900 .
C11 H11B 0.9900 .
C12 C13 1.5216(14) .
C12 H12A 0.9900 .
C12 H12B 0.9900 .
C13 C14 1.5202(14) .
C13 H13A 0.9900 .
C13 H13B 0.9900 .
C14 C15 1.5165(15) .
C14 H14A 0.9900 .
C14 H14B 0.9900 .
C15 C16 1.5185(14) .
C15 H15A 0.9900 .
C15 H15B 0.9900 .
C16 C17 1.5044(15) .
C16 H16A 0.9900 .
C16 H16B 0.9900 .
C17 C18 1.5154(18) .
C17 H17A 0.9900 .
C17 H17B 0.9900 .
C18 H18A 0.9800 .
C18 H18B 0.9800 .
C18 H18C 0.9800 .

loop_
_geom_torsion_atom_site_label_1
_geom_torsion_atom_site_label_2
_geom_torsion_atom_site_label_3
_geom_torsion_atom_site_label_4
_geom_torsion
_geom_torsion_site_symmetry_1
_geom_torsion_site_symmetry_4
C10 C1 C2 C3 1.16(17) . .
C1 C2 C3 C4 -1.71(18) . .
C2 C3 C4 C7 0.17(17) . .
C8 N5 C7 C4 179.62(10) . .
C11 N5 C7 C4 -2.20(17) . .
C8 N5 C7 C10 0.15(11) . .
C11 N5 C7 C10 178.33(9) . .
C3 C4 C7 N5 -177.56(10) . .
C3 C4 C7 C10 1.86(16) . .
C9 C6 C8 N5 179.39(9) 3_666 .
C9 C6 C8 C9 0.62(15) 3_666 .
C7 N5 C8 C6 -178.11(10) . .
C11 N5 C8 C6 3.67(16) . .
C7 N5 C8 C9 0.80(11) . .
C11 N5 C8 C9 -177.43(8) . .
C6 C8 C9 C6 -0.65(16) . 3_666
N5 C8 C9 C6 -179.63(9) . 3_666
C6 C8 C9 C10 177.59(9) . .
N5 C8 C9 C10 -1.40(10) . .
C2 C1 C10 C7 0.85(16) . .
C2 C1 C10 C9 178.39(10) . .
N5 C7 C10 C1 177.13(9) . .
C4 C7 C10 C1 -2.40(15) . .
N5 C7 C10 C9 -1.01(11) . .
C4 C7 C10 C9 179.46(9) . .
C6 C9 C10 C1 1.6(2) 3_666 .
C8 C9 C10 C1 -176.31(11) . .
C6 C9 C10 C7 179.42(10) 3_666 .
C8 C9 C10 C7 1.46(11) . .
C7 N5 C11 C12 94.46(12) . .
C8 N5 C11 C12 -87.64(12) . .
N5 C11 C12 C13 176.49(9) . .
C11 C12 C13 C14 178.46(9) . .
C12 C13 C14 C15 -179.18(9) . .
C13 C14 C15 C16 175.65(9) . .
C14 C15 C16 C17 178.75(10) . .
C15 C16 C17 C18 -178.92(10) . .
